data_2010311
loop_
_publ_author_name
'Zukerman-Schpector, J.'
'Barreiro, E.J.'
'Freitas, A.C.C.'

_publ_section_title
;
 Structures of pyrazole derivatives. III.
 5-Amino-4-cyano-1-phenylpyrazole
;
_journal_issue 12
_journal_name_full 'Acta Crystallographica Section C'
_journal_page_first 2095
_journal_page_last 2096
_journal_paper_doi 10.1107/S0108270193014556
_journal_volume 50
_journal_year 1994
_chemical_formula_sum 'C10 H8 N4'
_chemical_formula_weight 184.2
_symmetry_cell_setting monoclinic
_symmetry_space_group_name_Hall '-P 2ybc'
_symmetry_space_group_name_H-M 'P 1 21/c 1'
_atom_type_scat_source 'Inlaid in SHELX76'
_cell_angle_alpha 90
_cell_angle_beta 115.71(2)
_cell_angle_gamma 90
_cell_formula_units_Z 4
_cell_length_a 11.007(2)
_cell_length_b 7.7260(10)
_cell_length_c 12.194(2)
_cell_measurement_reflns_used 23
_cell_measurement_temperature 292
_cell_measurement_theta_max 19
_cell_measurement_theta_min 7
_cell_volume 934.3(3)
_diffrn_measurement_device 'Enraf-Nonius CAD4'
_diffrn_measurement_method \w/2\q
_diffrn_radiation_type MoK\a
_diffrn_radiation_wavelength 0.71073
_diffrn_reflns_av_R_equivalents 0.018
_diffrn_reflns_limit_h_max 11
_diffrn_reflns_limit_h_min -12
_diffrn_reflns_limit_k_max 9
_diffrn_reflns_limit_k_min 0
_diffrn_reflns_limit_l_max 14
_diffrn_reflns_limit_l_min 0
_diffrn_reflns_number 1389
_diffrn_reflns_theta_max 25
_diffrn_standards_decay_% +-0.9
_diffrn_standards_interval_time 30
_diffrn_standards_number 2
_exptl_absorpt_coefficient_mu 0.08
_exptl_absorpt_correction_type none
_exptl_crystal_colour yellowish
_exptl_crystal_density_diffrn 1.309
_exptl_crystal_description irregular
_exptl_crystal_size_max 0.30
_exptl_crystal_size_mid 0.28
_exptl_crystal_size_min 0.01
_refine_diff_density_max 0.14
_refine_diff_density_min -0.16
_refine_ls_extinction_method none
_refine_ls_goodness_of_fit_obs 1.33
_refine_ls_hydrogen_treatment 'one overall U~iso~ = 0.091(5)\%A^2^'
_refine_ls_number_parameters 128
_refine_ls_number_reflns 705
_refine_ls_R_factor_obs 0.0429
_refine_ls_shift/esd_max 0.001
_refine_ls_structure_factor_coef F
_refine_ls_weighting_details 'w=1/[\s^2^(|F~o~| + 0.0003|F~o~|^2^]'
_refine_ls_weighting_scheme calc
_refine_ls_wR_factor_obs 0.0434
_reflns_number_observed 705
_reflns_number_total 1318
_reflns_observed_criterion I>3\s(I)
_cod_data_source_file li1085.cif
_cod_data_source_block li1085_structure_1_of_1
_cod_depositor_comments
;
The following automatic conversions were performed:

'_refine_ls_weighting_scheme' value 'w=1/[\s^2^(|F~o~| +
0.0003|F~o~|^2^]' was changed to 'calc'. New tag
'_refine_ls_weighting_details' was created. The value of the new tag
was set to 'w=1/[\s^2^(|F~o~| + 0.0003|F~o~|^2^]'.

Automatic conversion script
Id: cif_fix_values 3143 2015-03-26 13:38:13Z robertas 
;
_cod_original_cell_volume 934.3(7)
_cod_original_sg_symbol_H-M 'P 21/c'
_cod_database_code 2010311

loop_
_atom_site_label
_atom_site_fract_x
_atom_site_fract_y
_atom_site_fract_z
N(1) .0604(3) .1468(4) .2234(2)
N(2) .0778(4) .2215(4) .1277(3)
N(3) .1891(3) .0242(4) .4192(2)
N(4) .5303(4) .0928(6) .3936(3)
C(3) .2079(5) .2183(6) .1628(3)
C(4) .2772(4) .1424(5) .2782(3)
C(5) .1788(4) .0979(5) .3144(3)
C(6) .4170(5) .1145(6) .3422(4)
C(7) -.0721(4) .1321(5) .2144(3)
C(8) -.1022(4) .1905(5) .3065(3)
C(9) -.2331(5) .1820(6) .2914(4)
C(10) -.3323(4) .1189(6) .1855(5)
C(11) -.3008(5) .0600(6) .0943(4)
C(12) -.1704(4) .0656(5) .1075(3)
H(N3) .1025 -.0241 .4160
H(N3)' .2791 -.0275 .4790
H(C3) .2512 .2564 .1139
H(C8) -.0321 .2361 .3794
H(C9) -.2547 .2191 .3564
H(C10) -.4241 .1177 .1737
H(C11) -.3698 .0144 .0209
H(C12) -.1478 .0235 .0445

loop_
_geom_angle_atom_site_label_1
_geom_angle_atom_site_label_2
_geom_angle_atom_site_label_3
_geom_angle
_geom_angle_publ_flag
N(2) N(1) C(5) 111.8(3) yes
N(2) N(1) C(7) 118.7(3) yes
C(5) N(1) C(7) 129.4(3) yes
N(1) N(2) C(3) 104.4(3) yes
N(2) C(3) C(4) 112.2(4) yes
C(3) C(4) C(5) 105.3(4) yes
C(3) C(4) C(6) 127.4(4) yes
C(5) C(4) C(6) 127.3(4) yes
N(1) C(5) N(3) 123.2(3) yes
N(1) C(5) C(4) 106.2(3) yes
N(3) C(5) C(4) 130.5(3) yes
N(4) C(6) C(4) 179.6(5) yes
N(1) C(7) C(8) 120.9(4) yes
N(1) C(7) C(12) 117.4(3) yes
C(8) C(7) C(12) 121.6(4) yes
C(7) C(8) C(9) 119.0(4) yes
C(8) C(9) C(10) 120.3(4) yes
C(9) C(10) C(11) 120.1(5) yes
C(10) C(11) C(12) 120.7(4) yes
C(7) C(12) C(11) 118.2(4) yes

loop_
_geom_bond_atom_site_label_1
_geom_bond_atom_site_label_2
_geom_bond_distance
_geom_bond_publ_flag
N(1) N(2) 1.388(5) yes
N(1) C(7) 1.419(6) yes
N(3) C(5) 1.358(4) yes
C(3) C(4) 1.405(5) yes
C(4) C(6) 1.408(7) yes
C(7) C(12) 1.382(5) yes
C(9) C(10) 1.369(7) yes
C(11) C(12) 1.374(7) yes
N(1) C(5) 1.348(5) yes
N(2) C(3) 1.305(7) yes
N(4) C(6) 1.139(7) yes
C(4) C(5) 1.379(6) yes
C(7) C(8) 1.377(6) yes
C(8) C(9) 1.373(8) yes
C(10) C(11) 1.378(7) yes
